data_1520635
loop_
_publ_author_name
'Majumdar, Nilanjana'
'Saito, Akira'
'Yin, Liang'
'Kumagai, Naoya'
'Shibasaki, Masakatsu'

_publ_section_title
;
 Direct Catalytic Asymmetric Conjugate Addition of Saturated and
 Unsaturated Thioamides.
;
_journal_issue 13
_journal_name_full 'Organic letters'
_journal_page_first 3362
_journal_page_last 3365
_journal_paper_doi 10.1021/acs.orglett.5b01644
_journal_volume 17
_journal_year 2015
_chemical_absolute_configuration 'CHOOSE rm ad rmad syn or unk'
_chemical_formula_moiety 'C30 H29 N O3'
_chemical_formula_sum 'C30 H29 N O3'
_chemical_formula_weight 451.56
_space_group_crystal_system orthorhombic
_space_group_IT_number 19
_space_group_name_Hall 'P 2ac 2ab'
_space_group_name_H-M_alt 'P 21 21 21'
_symmetry_space_group_name_Hall 'P 2ac 2ab'
_symmetry_space_group_name_H-M 'P 21 21 21'
_atom_sites_solution_hydrogens geom
_atom_sites_solution_primary direct
_atom_sites_solution_secondary difmap
_cell_angle_alpha 90.0000
_cell_angle_beta 90.0000
_cell_angle_gamma 90.0000
_cell_formula_units_Z 4
_cell_length_a 7.37176(17)
_cell_length_b 14.7771(3)
_cell_length_c 21.8173(5)
_cell_measurement_reflns_used 12913
_cell_measurement_temperature 93
_cell_measurement_theta_max 68.16
_cell_measurement_theta_min 2.99
_cell_volume 2376.63(9)
_computing_cell_refinement 'RAPID AUTO'
_computing_data_collection 'RAPID AUTO (Rigaku, ????)'
_computing_data_reduction 'RAPID AUTO'
_computing_molecular_graphics 'CrystalStructure 4.1'
_computing_publication_material 'CrystalStructure 4.1 (Rigaku, 2014)'
_computing_structure_refinement 'SHELXL2013 (Sheldrick, 2008)'
_computing_structure_solution 'SIR2011 (Burla, et al., 2012)'
_diffrn_ambient_temperature 93
_diffrn_detector_area_resol_mean 10.000
_diffrn_measured_fraction_theta_full 0.997
_diffrn_measured_fraction_theta_max 0.997
_diffrn_measurement_device_type 'Rigaku R-AXIS RAPID'
_diffrn_measurement_method \w
_diffrn_radiation_type 'Cu K\a'
_diffrn_radiation_wavelength 1.54187
_diffrn_reflns_av_R_equivalents 0.0429
_diffrn_reflns_laue_measured_fraction_full 0.997
_diffrn_reflns_laue_measured_fraction_max 0.997
_diffrn_reflns_limit_h_max 8
_diffrn_reflns_limit_h_min -8
_diffrn_reflns_limit_k_max 17
_diffrn_reflns_limit_k_min -17
_diffrn_reflns_limit_l_max 26
_diffrn_reflns_limit_l_min -26
_diffrn_reflns_number 26646
_diffrn_reflns_point_group_measured_fraction_full 0.995
_diffrn_reflns_point_group_measured_fraction_max 0.995
_diffrn_reflns_theta_full 67.687
_diffrn_reflns_theta_max 68.187
_diffrn_reflns_theta_min 3.613
_diffrn_standards_number 0
_exptl_absorpt_coefficient_mu 0.641
_exptl_absorpt_correction_T_max 0.938
_exptl_absorpt_correction_T_min 0.672
_exptl_absorpt_correction_type multi-scan
_exptl_absorpt_process_details 'ABSCOR (Rigaku, 1995)'
_exptl_crystal_colour colorless
_exptl_crystal_density_diffrn 1.262
_exptl_crystal_density_method 'not measured'
_exptl_crystal_description platelet
_exptl_crystal_F_000 960.00
_exptl_crystal_size_max 0.300
_exptl_crystal_size_mid 0.200
_exptl_crystal_size_min 0.100
_refine_diff_density_max 0.15
_refine_diff_density_min -0.17
_refine_ls_abs_structure_details
;
 Flack x determined using 1516 quotients [(I+)-(I-)]/[(I+)+(I-)]
 (Parsons and Flack (2004), Acta Cryst. A60, s61).
;
_refine_ls_abs_structure_Flack 0.03(11)
_refine_ls_extinction_method none
_refine_ls_goodness_of_fit_ref 1.081
_refine_ls_hydrogen_treatment constr
_refine_ls_number_parameters 307
_refine_ls_number_reflns 4322
_refine_ls_number_restraints 0
_refine_ls_R_factor_all 0.0411
_refine_ls_R_factor_gt 0.0358
_refine_ls_shift/su_max 0.000
_refine_ls_structure_factor_coef Fsqd
_refine_ls_weighting_details 'w = 1/[\s^2^(Fo^2^)+(0.0419P)^2^+0.1698P] where P=(Fo^2^+2Fc^2^)/3'
_refine_ls_weighting_scheme calc
_refine_ls_wR_factor_gt 0.0821
_refine_ls_wR_factor_ref 0.0848
_reflns_number_gt 3872
_reflns_number_total 4322
_reflns_threshold_expression F^2^>2.0\s(F^2^)
_cod_data_source_file ol5b01644_si_001.cif
_cod_data_source_block 150114nila3
_cod_depositor_comments 'Adding full bibliography for 1520635--1520636.cif.'
_cod_original_cell_volume 2376.62(9)
_cod_database_code 1520635
_shelxl_res_file
;
TITL 150114nila3
CELL  1.54187 7.37176 14.77706 21.81730 90.00000 90.00000 90.00000
ZERR  4 0.00017 0.00030 0.00053 0.00000 0.00000 0.00000
LATT -1
SYMM .50+X, .50-Y,    -Z
SYMM    -X, .50+Y, .50-Z
SYMM .50-X,    -Y, .50+Z
SFAC C H O N
UNIT 120 116 12 4
L.S. 10
FMAP 2
PLAN -21
WPDB -2
HTAB
BOND $H
CONF
LIST 4
TEMP -180.0
ACTA
SIZE 0.300 0.200 0.100
WGHT    0.041900    0.169800
FVAR       1.51213
O1    3    0.702640    0.077246    0.286786    11.00000    0.02769    0.03145 =
         0.02987    0.00589   -0.00299   -0.00284
O2    3    0.717204    0.056722    0.133416    11.00000    0.03270    0.03308 =
         0.03322   -0.00554    0.00401    0.00471
O3    3    0.875418    0.178685    0.237010    11.00000    0.02325    0.03963 =
         0.03642    0.00440    0.00218   -0.00523
N24   4    0.387748    0.259331    0.263463    11.00000    0.02223    0.02666 =
         0.02473   -0.00134    0.00199    0.00174
C2    1    0.631145    0.346801    0.314709    11.00000    0.02490    0.02657 =
         0.02574   -0.00267    0.00432    0.00109
C3    1    0.377964    0.268749    0.375446    11.00000    0.02106    0.03116 =
         0.02482    0.00187   -0.00126   -0.00047
C4    1    0.733152    0.140054    0.242688    11.00000    0.02505    0.02438 =
         0.02513   -0.00296    0.00631    0.00108
C5    1    0.498378    0.268361    0.318717    11.00000    0.02526    0.02642 =
         0.02448   -0.00134   -0.00082    0.00195
AFIX  13
H5    2    0.573530    0.212153    0.321313    11.00000   -1.20000
AFIX   0
C6    1    0.274544    0.220380    0.168088    11.00000    0.02220    0.02935 =
         0.02629   -0.00056   -0.00026    0.00071
AFIX  13
H6    2    0.183878    0.171506    0.176248    11.00000   -1.20000
AFIX   0
C7    1    0.218815    0.312618    0.256324    11.00000    0.02057    0.02878 =
         0.03061    0.00007    0.00274    0.00231
AFIX  23
H7A   2    0.235187    0.375518    0.270934    11.00000   -1.20000
H7B   2    0.116793    0.284410    0.278812    11.00000   -1.20000
AFIX   0
C8    1    0.625120    0.410638    0.267895    11.00000    0.02359    0.03210 =
         0.02780   -0.00181    0.00017    0.00039
AFIX  43
H8    2    0.532779    0.407115    0.237615    11.00000   -1.20000
AFIX   0
C9    1    0.336433    0.209870    0.101180    11.00000    0.02454    0.03161 =
         0.02566   -0.00161   -0.00402   -0.00383
AFIX  13
H9    2    0.224167    0.202355    0.075960    11.00000   -1.20000
AFIX   0
C10   1    0.149123    0.264855    0.477097    11.00000    0.02688    0.05198 =
         0.02531    0.00539    0.00269    0.00320
AFIX  43
H10   2    0.070642    0.263619    0.511624    11.00000   -1.20000
AFIX   0
C11   1    0.377148    0.327408    0.019482    11.00000    0.03242    0.03347 =
         0.02621   -0.00378   -0.00273    0.00199
AFIX  43
H11   2    0.272516    0.302562    0.000430    11.00000   -1.20000
AFIX   0
C12   1    0.895465    0.422371    0.355467    11.00000    0.02631    0.03582 =
         0.03595   -0.00655   -0.00284    0.00153
AFIX  43
H12   2    0.987971    0.426259    0.385668    11.00000   -1.20000
AFIX   0
C13   1    0.594307    0.327781    0.100624    11.00000    0.02893    0.03538 =
         0.02804    0.00240   -0.00107   -0.00427
AFIX  43
H13   2    0.641283    0.303157    0.137583    11.00000   -1.20000
AFIX   0
C14   1    0.187494    0.309761    0.187433    11.00000    0.02267    0.03239 =
         0.03116    0.00227   -0.00190    0.00069
AFIX  23
H14A  2    0.246692    0.361667    0.166866    11.00000   -1.20000
H14B  2    0.056315    0.310402    0.177722    11.00000   -1.20000
AFIX   0
C15   1    0.426137    0.208690    0.213885    11.00000    0.02360    0.02417 =
         0.02541    0.00174    0.00463   -0.00366
C16   1    0.186105    0.186189    0.445045    11.00000    0.03040    0.04088 =
         0.03390    0.00693    0.00003   -0.00666
AFIX  43
H16   2    0.133542    0.130604    0.457819    11.00000   -1.20000
AFIX   0
C17   1    0.849290    0.060873    0.329998    11.00000    0.03172    0.03850 =
         0.03182    0.00726   -0.00530   -0.00013
AFIX  23
H17A  2    0.928706    0.114745    0.332769    11.00000   -1.20000
H17B  2    0.923459    0.008766    0.316381    11.00000   -1.20000
AFIX   0
C18   1    0.439273    0.289914    0.074476    11.00000    0.02740    0.03265 =
         0.02404   -0.00391    0.00180    0.00165
C19   1    0.764979    0.041250    0.391297    11.00000    0.04249    0.03953 =
         0.02949   -0.00115   -0.00457    0.00687
AFIX  33
H19A  2    0.860734    0.029892    0.421492    11.00000   -1.20000
H19B  2    0.692228    0.093306    0.404345    11.00000   -1.20000
H19C  2    0.687003   -0.012245    0.388024    11.00000   -1.20000
AFIX   0
C20   1    0.616157    0.437154    0.019207    11.00000    0.03998    0.03060 =
         0.03267   -0.00035    0.00970    0.00011
AFIX  43
H20   2    0.675691    0.487282    0.000805    11.00000   -1.20000
AFIX   0
C21   1    0.681001    0.400859    0.073498    11.00000    0.03111    0.04118 =
         0.03349    0.00029    0.00112   -0.00415
AFIX  43
H21   2    0.785579    0.426190    0.092288    11.00000   -1.20000
AFIX   0
C22   1    0.464650    0.399992   -0.007899    11.00000    0.04478    0.03264 =
         0.02518    0.00061    0.00323    0.00557
AFIX  43
H22   2    0.420118    0.424100   -0.045355    11.00000   -1.20000
AFIX   0
C23   1    0.441576    0.120682    0.096704    11.00000    0.03095    0.03222 =
         0.02420   -0.00316    0.00145   -0.00462
AFIX  23
H23A  2    0.354347    0.070023    0.100317    11.00000   -1.20000
H23B  2    0.497540    0.116934    0.055533    11.00000   -1.20000
AFIX   0
C25   1    0.752943    0.479402    0.265095    11.00000    0.02902    0.03307 =
         0.03393    0.00377    0.00610    0.00057
AFIX  43
H25   2    0.746993    0.522811    0.233040    11.00000   -1.20000
AFIX   0
C26   1    0.888471    0.485293    0.308407    11.00000    0.02792    0.03067 =
         0.04089   -0.00630    0.00623   -0.00295
AFIX  43
H26   2    0.976465    0.532131    0.306033    11.00000   -1.20000
AFIX   0
C27   1    0.767831    0.353947    0.358464    11.00000    0.02925    0.03167 =
         0.02829   -0.00091   -0.00028    0.00043
AFIX  43
H27   2    0.773511    0.311140    0.390894    11.00000   -1.20000
AFIX   0
C28   1    0.341073    0.347393    0.407653    11.00000    0.02825    0.03022 =
         0.02604    0.00043    0.00009    0.00254
AFIX  43
H28   2    0.393621    0.403055    0.395024    11.00000   -1.20000
AFIX   0
C29   1    0.227165    0.344997    0.458478    11.00000    0.03264    0.03959 =
         0.02491   -0.00061   -0.00012    0.00811
AFIX  43
H29   2    0.202986    0.399096    0.480538    11.00000   -1.20000
AFIX   0
C30   1    0.299082    0.188117    0.394570    11.00000    0.03203    0.03208 =
         0.02780   -0.00164   -0.00055   -0.00299
AFIX  43
H30   2    0.323112    0.133821    0.372713    11.00000   -1.20000
AFIX   0
C31   1    0.588381    0.107959    0.144180    11.00000    0.02777    0.02284 =
         0.02907    0.00009    0.00481   -0.00316
C32   1    0.572156    0.153342    0.202593    11.00000    0.02384    0.02522 =
         0.02483    0.00050    0.00137   -0.00178
HKLF 4
 
REM  150114nila3
REM R1 =  0.0358 for    3872 Fo > 4sig(Fo)  and  0.0411 for all    4322 data
REM    307 parameters refined using      0 restraints
 
END  
     
WGHT      0.0417      0.1721 

REM Instructions for potential hydrogen bonds
HTAB C5 O1
EQIV $1 x-1, y, z
HTAB C6 O3_$1
HTAB C7 O3_$1

REM Highest difference peak  0.147,  deepest hole -0.169,  1-sigma level  0.036
Q1    1   0.2320  0.2632  0.1733  11.00000  0.05    0.15
Q2    1   0.4412  0.2761  0.3496  11.00000  0.05    0.14
Q3    1   0.8808 -0.0433  0.4457  11.00000  0.05    0.13
Q4    1   1.0851  0.5001  0.3103  11.00000  0.05    0.12
Q5    1   0.6011  0.5622  0.1843  11.00000  0.05    0.12
Q6    1   0.6525  0.0243  0.3856  11.00000  0.05    0.12
Q7    1   0.5681  0.4027  0.3044  11.00000  0.05    0.11
Q8    1   0.8140  0.2803  0.3715  11.00000  0.05    0.11
Q9    1   0.8376  0.5950  0.1920  11.00000  0.05    0.11
Q10   1   0.5145  0.0827  0.3390  11.00000  0.05    0.11
Q11   1   0.9447  0.1818  0.1925  11.00000  0.05    0.11
Q12   1   0.8166  0.4035  0.0801  11.00000  0.05    0.11
Q13   1   0.5682  0.3178  0.3249  11.00000  0.05    0.11
Q14   1   0.5373  0.1245  0.1841  11.00000  0.05    0.11
Q15   1   0.4422  0.1452  0.0005  11.00000  0.05    0.11
Q16   1   0.7816  0.2346  0.1112  11.00000  0.05    0.11
Q17   1   1.0058  0.0917  0.3097  11.00000  0.05    0.11
Q18   1   0.5439  0.1992  0.1969  11.00000  0.05    0.11
Q19   1   0.9472  0.2405  0.3155  11.00000  0.05    0.11
Q20   1   0.3445  0.2567  0.5157  11.00000  0.05    0.11
Q21   1   0.7728 -0.0723  0.4186  11.00000  0.05    0.11
;

loop_
_symmetry_equiv_pos_site_id
_space_group_symop_operation_xyz
1 +X,+Y,+Z
2 1/2+X,1/2-Y,-Z
3 -X,1/2+Y,1/2-Z
4 1/2-X,-Y,1/2+Z

loop_
_atom_site_label
_atom_site_type_symbol
_atom_site_fract_x
_atom_site_fract_y
_atom_site_fract_z
_atom_site_U_iso_or_equiv
_atom_site_adp_type
_atom_site_occupancy
_atom_site_site_symmetry_multiplicity
_atom_site_calc_flag
_atom_site_refinement_flags
O1 O 0.7026(2) 0.07725(10) 0.28679(7) 0.0297(4) Uani 1 4 d .
O2 O 0.7172(2) 0.05672(11) 0.13342(7) 0.0330(4) Uani 1 4 d .
O3 O 0.8754(2) 0.17868(11) 0.23701(8) 0.0331(4) Uani 1 4 d .
N24 N 0.3877(3) 0.25933(12) 0.26346(8) 0.0245(4) Uani 1 4 d .
C2 C 0.6311(3) 0.34680(15) 0.31471(10) 0.0257(5) Uani 1 4 d .
C3 C 0.3780(3) 0.26875(15) 0.37545(10) 0.0257(5) Uani 1 4 d .
C4 C 0.7331(3) 0.14005(15) 0.24269(10) 0.0249(5) Uani 1 4 d .
C5 C 0.4984(3) 0.26836(16) 0.31872(10) 0.0254(5) Uani 1 4 d .
C6 C 0.2745(3) 0.22038(16) 0.16809(10) 0.0259(5) Uani 1 4 d .
C7 C 0.2188(3) 0.31262(15) 0.25632(10) 0.0267(5) Uani 1 4 d .
C8 C 0.6251(3) 0.41064(15) 0.26789(10) 0.0278(5) Uani 1 4 d .
C9 C 0.3364(3) 0.20987(16) 0.10118(10) 0.0273(5) Uani 1 4 d .
C10 C 0.1491(4) 0.26485(18) 0.47710(11) 0.0347(6) Uani 1 4 d .
C11 C 0.3771(4) 0.32741(16) 0.01948(11) 0.0307(6) Uani 1 4 d .
C12 C 0.8955(4) 0.42237(16) 0.35547(12) 0.0327(6) Uani 1 4 d .
C13 C 0.5943(3) 0.32778(16) 0.10062(11) 0.0308(6) Uani 1 4 d .
C14 C 0.1875(3) 0.30976(16) 0.18743(10) 0.0287(5) Uani 1 4 d .
C15 C 0.4261(3) 0.20869(15) 0.21388(10) 0.0244(5) Uani 1 4 d .
C16 C 0.1861(4) 0.18619(18) 0.44504(11) 0.0351(6) Uani 1 4 d .
C17 C 0.8493(4) 0.06087(18) 0.33000(11) 0.0340(6) Uani 1 4 d .
C18 C 0.4393(3) 0.28991(16) 0.07448(10) 0.0280(5) Uani 1 4 d .
C19 C 0.7650(4) 0.04125(17) 0.39130(11) 0.0372(6) Uani 1 4 d .
C20 C 0.6162(4) 0.43715(16) 0.01921(11) 0.0344(6) Uani 1 4 d .
C21 C 0.6810(4) 0.40086(18) 0.07350(11) 0.0353(6) Uani 1 4 d .
C22 C 0.4647(4) 0.39999(16) -0.00790(11) 0.0342(6) Uani 1 4 d .
C23 C 0.4416(4) 0.12068(16) 0.09670(10) 0.0291(5) Uani 1 4 d .
C25 C 0.7529(3) 0.47940(16) 0.26510(11) 0.0320(6) Uani 1 4 d .
C26 C 0.8885(4) 0.48529(16) 0.30841(11) 0.0332(6) Uani 1 4 d .
C27 C 0.7678(3) 0.35395(16) 0.35846(11) 0.0297(5) Uani 1 4 d .
C28 C 0.3411(3) 0.34739(16) 0.40765(10) 0.0282(5) Uani 1 4 d .
C29 C 0.2272(4) 0.34500(18) 0.45848(10) 0.0324(6) Uani 1 4 d .
C30 C 0.2991(4) 0.18812(16) 0.39457(11) 0.0306(6) Uani 1 4 d .
C31 C 0.5884(3) 0.10796(15) 0.14418(11) 0.0266(5) Uani 1 4 d .
C32 C 0.5722(3) 0.15334(15) 0.20259(10) 0.0246(5) Uani 1 4 d .
H5 H 0.57353 0.21215 0.32131 0.0305 Uiso 1 4 calc R
H6 H 0.18388 0.17151 0.17625 0.0311 Uiso 1 4 calc R
H7A H 0.23519 0.37552 0.27093 0.0320 Uiso 1 4 calc R
H7B H 0.11679 0.28441 0.27881 0.0320 Uiso 1 4 calc R
H8 H 0.53278 0.40711 0.23762 0.0334 Uiso 1 4 calc R
H9 H 0.22417 0.20236 0.07596 0.0327 Uiso 1 4 calc R
H10 H 0.07064 0.26362 0.51162 0.0417 Uiso 1 4 calc R
H11 H 0.27252 0.30256 0.00043 0.0368 Uiso 1 4 calc R
H12 H 0.98797 0.42626 0.38567 0.0392 Uiso 1 4 calc R
H13 H 0.64128 0.30316 0.13758 0.0369 Uiso 1 4 calc R
H14A H 0.24669 0.36167 0.16687 0.0345 Uiso 1 4 calc R
H14B H 0.05631 0.3104 0.17772 0.0345 Uiso 1 4 calc R
H16 H 0.13354 0.1306 0.45782 0.0421 Uiso 1 4 calc R
H17A H 0.92871 0.11474 0.33277 0.0408 Uiso 1 4 calc R
H17B H 0.92346 0.00877 0.31638 0.0408 Uiso 1 4 calc R
H19A H 0.86073 0.02989 0.42149 0.0446 Uiso 1 4 calc R
H19B H 0.69223 0.09331 0.40435 0.0446 Uiso 1 4 calc R
H19C H 0.687 -0.01224 0.38802 0.0446 Uiso 1 4 calc R
H20 H 0.67569 0.48728 0.00081 0.0413 Uiso 1 4 calc R
H21 H 0.78558 0.42619 0.09229 0.0423 Uiso 1 4 calc R
H22 H 0.42012 0.4241 -0.04536 0.0410 Uiso 1 4 calc R
H23A H 0.35435 0.07002 0.10032 0.0349 Uiso 1 4 calc R
H23B H 0.49754 0.11693 0.05553 0.0349 Uiso 1 4 calc R
H25 H 0.74699 0.52281 0.23304 0.0384 Uiso 1 4 calc R
H26 H 0.97647 0.53213 0.30603 0.0398 Uiso 1 4 calc R
H27 H 0.77351 0.31114 0.39089 0.0357 Uiso 1 4 calc R
H28 H 0.39362 0.40305 0.39502 0.0338 Uiso 1 4 calc R
H29 H 0.20299 0.3991 0.48054 0.0388 Uiso 1 4 calc R
H30 H 0.32311 0.13382 0.37271 0.0368 Uiso 1 4 calc R

loop_
_atom_site_aniso_label
_atom_site_aniso_U_11
_atom_site_aniso_U_22
_atom_site_aniso_U_33
_atom_site_aniso_U_12
_atom_site_aniso_U_13
_atom_site_aniso_U_23
O1 0.0277(9) 0.0314(9) 0.0299(9) -0.0028(7) -0.0030(8) 0.0059(7)
O2 0.0327(10) 0.0331(9) 0.0332(9) 0.0047(8) 0.0040(8) -0.0055(7)
O3 0.0233(9) 0.0396(9) 0.0364(10) -0.0052(8) 0.0022(8) 0.0044(8)
N24 0.0222(10) 0.0267(10) 0.0247(10) 0.0017(8) 0.0020(8) -0.0013(8)
C2 0.0249(13) 0.0266(12) 0.0257(12) 0.0011(10) 0.0043(10) -0.0027(10)
C3 0.0211(13) 0.0312(12) 0.0248(12) -0.0005(11) -0.0013(9) 0.0019(10)
C4 0.0250(13) 0.0244(11) 0.0251(12) 0.0011(10) 0.0063(10) -0.0030(9)
C5 0.0253(13) 0.0264(11) 0.0245(13) 0.0019(10) -0.0008(10) -0.0013(9)
C6 0.0222(13) 0.0294(12) 0.0263(12) 0.0007(10) -0.0003(10) -0.0006(9)
C7 0.0206(12) 0.0288(12) 0.0306(12) 0.0023(10) 0.0027(10) 0.0001(10)
C8 0.0236(13) 0.0321(12) 0.0278(13) 0.0004(10) 0.0002(10) -0.0018(10)
C9 0.0245(13) 0.0316(12) 0.0257(12) -0.0038(11) -0.0040(10) -0.0016(10)
C10 0.0269(14) 0.0520(16) 0.0253(13) 0.0032(13) 0.0027(11) 0.0054(12)
C11 0.0324(14) 0.0335(13) 0.0262(12) 0.0020(12) -0.0027(11) -0.0038(10)
C12 0.0263(13) 0.0358(13) 0.0360(14) 0.0015(11) -0.0028(12) -0.0066(11)
C13 0.0289(14) 0.0354(13) 0.0280(13) -0.0043(11) -0.0011(11) 0.0024(10)
C14 0.0227(12) 0.0324(13) 0.0312(13) 0.0007(10) -0.0019(10) 0.0023(10)
C15 0.0236(13) 0.0242(11) 0.0254(12) -0.0037(10) 0.0046(10) 0.0017(9)
C16 0.0304(14) 0.0409(15) 0.0339(14) -0.0067(12) 0.0000(12) 0.0069(11)
C17 0.0317(15) 0.0385(14) 0.0318(14) -0.0001(12) -0.0053(11) 0.0073(11)
C18 0.0274(13) 0.0326(13) 0.0240(12) 0.0017(11) 0.0018(10) -0.0039(10)
C19 0.0425(17) 0.0395(14) 0.0295(14) 0.0069(13) -0.0046(12) -0.0012(10)
C20 0.0400(16) 0.0306(13) 0.0327(14) 0.0001(13) 0.0097(12) -0.0004(11)
C21 0.0311(15) 0.0412(14) 0.0335(14) -0.0042(12) 0.0011(12) 0.0003(11)
C22 0.0448(17) 0.0326(13) 0.0252(13) 0.0056(12) 0.0032(12) 0.0006(10)
C23 0.0309(14) 0.0322(13) 0.0242(12) -0.0046(11) 0.0014(11) -0.0032(10)
C25 0.0290(14) 0.0331(14) 0.0339(14) 0.0006(11) 0.0061(11) 0.0038(10)
C26 0.0279(14) 0.0307(13) 0.0409(15) -0.0029(11) 0.0062(12) -0.0063(11)
C27 0.0293(14) 0.0317(12) 0.0283(12) 0.0004(11) -0.0003(11) -0.0009(10)
C28 0.0283(14) 0.0302(13) 0.0260(12) 0.0025(11) 0.0001(10) 0.0004(10)
C29 0.0326(14) 0.0396(14) 0.0249(12) 0.0081(12) -0.0001(11) -0.0006(10)
C30 0.0320(14) 0.0321(13) 0.0278(13) -0.0030(11) -0.0006(11) -0.0016(10)
C31 0.0278(13) 0.0228(11) 0.0291(13) -0.0032(11) 0.0048(11) 0.0001(10)
C32 0.0238(13) 0.0252(11) 0.0248(12) -0.0018(10) 0.0014(10) 0.0005(9)

loop_
_atom_type_symbol
_atom_type_description
_atom_type_scat_dispersion_real
_atom_type_scat_dispersion_imag
_atom_type_scat_source
C C 0.0181 0.0091
;
International Tables for Crystallography
(Vol. C, Tables 4.2.6.8 and 6.1.1.4)
;
H H 0.0000 0.0000
;
International Tables for Crystallography
(Vol. C, Table 6.1.1.4)
;
O O 0.0492 0.0322
;
International Tables for Crystallography
(Vol. C, Tables 4.2.6.8 and 6.1.1.4)
;
N N 0.0311 0.0180
;
International Tables for Crystallography
(Vol. C, Tables 4.2.6.8 and 6.1.1.4)
;

loop_
_geom_angle_atom_site_label_1
_geom_angle_atom_site_label_2
_geom_angle_atom_site_label_3
_geom_angle
_geom_angle_publ_flag
C4 O1 C17 116.78(18) yes
C5 N24 C7 120.48(17) yes
C5 N24 C15 126.62(19) yes
C7 N24 C15 112.82(18) yes
C5 C2 C8 122.6(2) yes
C5 C2 C27 119.0(2) yes
C8 C2 C27 118.4(2) yes
C5 C3 C28 122.0(2) yes
C5 C3 C30 119.0(2) yes
C28 C3 C30 119.0(2) yes
O1 C4 O3 122.9(2) yes
O1 C4 C32 112.05(19) yes
O3 C4 C32 125.0(2) yes
N24 C5 C2 112.43(18) yes
N24 C5 C3 110.21(19) yes
C2 C5 C3 114.79(19) yes
C9 C6 C14 118.31(19) yes
C9 C6 C15 113.41(19) yes
C14 C6 C15 103.13(18) yes
N24 C7 C14 102.52(17) yes
C2 C8 C25 120.5(2) yes
C6 C9 C18 115.66(19) yes
C6 C9 C23 107.32(18) yes
C18 C9 C23 113.1(2) yes
C16 C10 C29 119.4(2) yes
C18 C11 C22 121.6(2) yes
C26 C12 C27 120.0(2) yes
C18 C13 C21 121.0(2) yes
C6 C14 C7 103.48(18) yes
N24 C15 C6 108.23(19) yes
N24 C15 C32 129.8(2) yes
C6 C15 C32 122.0(2) yes
C10 C16 C30 120.3(2) yes
O1 C17 C19 107.5(2) yes
C9 C18 C11 118.3(2) yes
C9 C18 C13 124.3(2) yes
C11 C18 C13 117.4(2) yes
C21 C20 C22 119.5(2) yes
C13 C21 C20 120.5(2) yes
C11 C22 C20 120.0(2) yes
C9 C23 C31 115.21(19) yes
C8 C25 C26 120.6(2) yes
C12 C26 C25 119.5(2) yes
C2 C27 C12 121.0(2) yes
C3 C28 C29 120.1(2) yes
C10 C29 C28 120.6(2) yes
C3 C30 C16 120.6(2) yes
O2 C31 C23 119.8(2) yes
O2 C31 C32 121.0(2) yes
C23 C31 C32 119.2(2) yes
C4 C32 C15 126.7(2) yes
C4 C32 C31 113.0(2) yes
C15 C32 C31 119.9(2) yes
N24 C5 H5 106.253 no
C2 C5 H5 106.263 no
C3 C5 H5 106.266 no
C9 C6 H6 107.125 no
C14 C6 H6 107.124 no
C15 C6 H6 107.125 no
N24 C7 H7A 111.266 no
N24 C7 H7B 111.262 no
C14 C7 H7A 111.266 no
C14 C7 H7B 111.261 no
H7A C7 H7B 109.168 no
C2 C8 H8 119.745 no
C25 C8 H8 119.772 no
C6 C9 H9 106.745 no
C18 C9 H9 106.743 no
C23 C9 H9 106.746 no
C16 C10 H10 120.315 no
C29 C10 H10 120.299 no
C18 C11 H11 119.207 no
C22 C11 H11 119.217 no
C26 C12 H12 119.989 no
C27 C12 H12 120.001 no
C18 C13 H13 119.484 no
C21 C13 H13 119.487 no
C6 C14 H14A 111.072 no
C6 C14 H14B 111.065 no
C7 C14 H14A 111.052 no
C7 C14 H14B 111.067 no
H14A C14 H14B 109.040 no
C10 C16 H16 119.838 no
C30 C16 H16 119.858 no
O1 C17 H17A 110.198 no
O1 C17 H17B 110.203 no
C19 C17 H17A 110.202 no
C19 C17 H17B 110.211 no
H17A C17 H17B 108.484 no
C17 C19 H19A 109.469 no
C17 C19 H19B 109.474 no
C17 C19 H19C 109.462 no
H19A C19 H19B 109.473 no
H19A C19 H19C 109.478 no
H19B C19 H19C 109.472 no
C21 C20 H20 120.251 no
C22 C20 H20 120.250 no
C13 C21 H21 119.767 no
C20 C21 H21 119.766 no
C11 C22 H22 119.990 no
C20 C22 H22 119.990 no
C9 C23 H23A 108.467 no
C9 C23 H23B 108.473 no
C31 C23 H23A 108.462 no
C31 C23 H23B 108.474 no
H23A C23 H23B 107.500 no
C8 C25 H25 119.705 no
C26 C25 H25 119.715 no
C12 C26 H26 120.251 no
C25 C26 H26 120.241 no
C2 C27 H27 119.476 no
C12 C27 H27 119.477 no
C3 C28 H28 119.952 no
C29 C28 H28 119.948 no
C10 C29 H29 119.708 no
C28 C29 H29 119.712 no
C3 C30 H30 119.691 no
C16 C30 H30 119.688 no

loop_
_geom_bond_atom_site_label_1
_geom_bond_atom_site_label_2
_geom_bond_distance
_geom_bond_publ_flag
O1 C4 1.356(3) yes
O1 C17 1.455(3) yes
O2 C31 1.237(3) yes
O3 C4 1.200(3) yes
N24 C5 1.462(3) yes
N24 C7 1.482(3) yes
N24 C15 1.345(3) yes
C2 C5 1.520(3) yes
C2 C8 1.391(3) yes
C2 C27 1.392(3) yes
C3 C5 1.523(3) yes
C3 C28 1.385(3) yes
C3 C30 1.390(3) yes
C4 C32 1.487(3) yes
C6 C9 1.537(3) yes
C6 C14 1.528(3) yes
C6 C15 1.509(3) yes
C7 C14 1.521(3) yes
C8 C25 1.387(3) yes
C9 C18 1.521(3) yes
C9 C23 1.532(3) yes
C10 C16 1.384(4) yes
C10 C29 1.378(4) yes
C11 C18 1.399(3) yes
C11 C22 1.387(3) yes
C12 C26 1.386(3) yes
C12 C27 1.383(3) yes
C13 C18 1.395(3) yes
C13 C21 1.387(4) yes
C15 C32 1.374(3) yes
C16 C30 1.381(4) yes
C17 C19 1.503(3) yes
C20 C21 1.385(3) yes
C20 C22 1.378(4) yes
C23 C31 1.510(3) yes
C25 C26 1.378(4) yes
C28 C29 1.391(3) yes
C31 C32 1.445(3) yes
C5 H5 1.000 no
C6 H6 1.000 no
C7 H7A 0.990 no
C7 H7B 0.990 no
C8 H8 0.950 no
C9 H9 1.000 no
C10 H10 0.950 no
C11 H11 0.950 no
C12 H12 0.950 no
C13 H13 0.950 no
C14 H14A 0.990 no
C14 H14B 0.990 no
C16 H16 0.950 no
C17 H17A 0.990 no
C17 H17B 0.990 no
C19 H19A 0.980 no
C19 H19B 0.980 no
C19 H19C 0.980 no
C20 H20 0.950 no
C21 H21 0.950 no
C22 H22 0.950 no
C23 H23A 0.990 no
C23 H23B 0.990 no
C25 H25 0.950 no
C26 H26 0.950 no
C27 H27 0.950 no
C28 H28 0.950 no
C29 H29 0.950 no
C30 H30 0.950 no

loop_
_geom_contact_atom_site_label_1
_geom_contact_atom_site_label_2
_geom_contact_distance
_geom_contact_publ_flag
_geom_contact_site_symmetry_2
O1 O2 3.362(2) no .
O1 N24 3.590(2) no .
O1 C5 3.275(3) no .
O1 C15 3.234(3) no .
O1 C31 3.255(3) no .
O2 O3 3.117(2) no .
O2 C4 2.686(3) no .
O2 C15 3.568(3) no .
O3 C2 3.505(3) no .
O3 C5 3.558(3) no .
O3 C15 3.379(3) no .
O3 C17 2.680(3) no .
O3 C31 3.110(3) no .
N24 C4 3.130(3) no .
N24 C8 2.841(3) no .
N24 C28 3.422(3) no .
N24 C30 3.117(3) no .
C2 C4 3.517(3) no .
C2 C7 3.334(3) no .
C2 C15 3.360(3) no .
C2 C26 2.794(3) no .
C2 C28 2.947(3) no .
C3 C7 2.924(3) no .
C3 C10 2.787(3) no .
C3 C27 3.160(3) no .
C4 C5 3.056(3) no .
C4 C19 3.564(3) no .
C5 C32 3.099(3) no .
C6 C13 3.200(3) no .
C6 C31 2.896(3) no .
C7 C8 3.337(3) no .
C7 C28 3.461(3) no .
C7 C30 3.582(3) no .
C8 C12 2.766(3) no .
C8 C15 3.528(3) no .
C9 C32 2.935(3) no .
C11 C21 2.754(4) no .
C11 C23 3.521(3) no .
C13 C14 3.557(3) no .
C13 C15 3.277(3) no .
C13 C22 2.767(3) no .
C13 C23 3.262(3) no .
C13 C31 3.385(3) no .
C13 C32 3.409(3) no .
C14 C18 3.099(3) no .
C15 C18 3.271(3) no .
C15 C23 2.871(3) no .
C16 C28 2.765(4) no .
C18 C20 2.809(3) no .
C18 C31 3.279(3) no .
C18 C32 3.584(3) no .
C25 C27 2.756(3) no .
C27 C28 3.325(3) no .
C29 C30 2.757(3) no .
O2 C12 3.486(3) no 3_745
O2 C22 3.352(3) no 2_555
O2 C26 3.343(3) no 3_745
O2 C28 3.249(3) no 3_645
O3 C6 3.361(3) no 1_655
O3 C7 3.241(3) no 1_655
O3 C14 3.196(3) no 1_655
O3 C26 3.490(3) no 3_745
C6 O3 3.361(3) no 1_455
C7 O3 3.241(3) no 1_455
C12 O2 3.486(3) no 3_755
C12 C29 3.512(4) no 1_655
C14 O3 3.196(3) no 1_455
C20 C23 3.589(3) no 2_555
C22 O2 3.352(3) no 2_455
C23 C20 3.589(3) no 2_455
C25 C32 3.584(3) no 3_655
C26 O2 3.343(3) no 3_755
C26 O3 3.490(3) no 3_755
C28 O2 3.249(3) no 3_655
C29 C12 3.512(4) no 1_455
C32 C25 3.584(3) no 3_645
O1 H5 2.3338 no .
O1 H19A 3.2380 no .
O1 H19B 2.5769 no .
O1 H19C 2.5768 no .
O1 H30 3.4699 no .
O2 H23A 2.7776 no .
O2 H23B 2.5103 no .
O3 H5 2.9292 no .
O3 H13 3.3269 no .
O3 H17A 2.3264 no .
O3 H17B 3.0705 no .
N24 H6 2.7501 no .
N24 H8 2.4959 no .
N24 H13 3.3845 no .
N24 H14A 2.7945 no .
N24 H14B 3.1683 no .
N24 H28 3.5708 no .
N24 H30 3.0575 no .
C2 H7A 3.1003 no .
C2 H12 3.2703 no .
C2 H25 3.2663 no .
C2 H28 2.6128 no .
C3 H7A 2.9660 no .
C3 H7B 2.8646 no .
C3 H16 3.2624 no .
C3 H19B 3.5335 no .
C3 H27 3.0014 no .
C3 H29 3.2605 no .
C4 H5 2.3371 no .
C4 H13 3.3951 no .
C4 H17A 2.4659 no .
C4 H17B 2.8838 no .
C5 H7A 2.7127 no .
C5 H7B 2.9542 no .
C5 H8 2.7201 no .
C5 H19B 3.4962 no .
C5 H27 2.6443 no .
C5 H28 2.7072 no .
C5 H30 2.6475 no .
C6 H7A 3.2209 no .
C6 H7B 2.8430 no .
C6 H13 3.0411 no .
C6 H23A 2.7330 no .
C6 H23B 3.3272 no .
C7 H5 3.3245 no .
C7 H6 2.7324 no .
C7 H8 2.7336 no .
C7 H28 3.5501 no .
C8 H5 3.1790 no .
C8 H7A 2.9217 no .
C8 H13 3.2587 no .
C8 H26 3.2594 no .
C8 H27 3.2496 no .
C8 H28 3.2585 no .
C9 H11 2.6324 no .
C9 H13 2.7534 no .
C9 H14A 2.7429 no .
C9 H14B 3.0429 no .
C10 H28 3.2598 no .
C10 H30 3.2529 no .
C11 H9 2.4909 no .
C11 H13 3.2494 no .
C11 H14A 3.3944 no .
C11 H20 3.2543 no .
C11 H23B 3.3287 no .
C12 H25 3.2458 no .
C13 H8 3.2425 no .
C13 H9 3.3421 no .
C13 H11 3.2472 no .
C13 H14A 2.9844 no .
C13 H20 3.2645 no .
C13 H23B 3.3443 no .
C14 H8 3.1221 no .
C14 H9 2.9166 no .
C14 H13 3.5189 no .
C15 H5 2.5839 no .
C15 H7A 3.0997 no .
C15 H7B 2.9085 no .
C15 H8 3.0795 no .
C15 H9 3.3585 no .
C15 H13 2.6898 no .
C15 H14A 2.8129 no .
C15 H14B 3.2115 no .
C15 H23A 3.2584 no .
C16 H29 3.2425 no .
C17 H5 3.0275 no .
C18 H6 3.3964 no .
C18 H14A 2.6838 no .
C18 H21 3.2747 no .
C18 H22 3.2845 no .
C18 H23A 3.3568 no .
C18 H23B 2.6247 no .
C19 H5 3.2713 no .
C19 H30 3.5561 no .
C20 H11 3.2466 no .
C20 H13 3.2594 no .
C21 H22 3.2467 no .
C22 H21 3.2442 no .
C23 H6 2.6805 no .
C23 H13 3.1990 no .
C25 H12 3.2462 no .
C26 H8 3.2550 no .
C26 H27 3.2525 no .
C27 H5 2.6644 no .
C27 H8 3.2512 no .
C27 H26 3.2568 no .
C27 H28 2.9618 no .
C28 H5 3.2371 no .
C28 H7A 3.1112 no .
C28 H7B 3.3913 no .
C28 H10 3.2637 no .
C28 H27 3.2532 no .
C28 H30 3.2494 no .
C29 H16 3.2425 no .
C30 H5 2.6027 no .
C30 H7B 3.1951 no .
C30 H10 3.2561 no .
C30 H19B 3.2261 no .
C30 H28 3.2516 no .
C31 H6 3.2036 no .
C31 H9 3.3719 no .
C31 H13 2.9143 no .
C32 H5 2.7321 no .
C32 H6 2.9317 no .
C32 H13 2.6782 no .
C32 H23A 3.0121 no .
C32 H23B 3.2994 no .
H5 H8 3.4240 no .
H5 H17A 2.9983 no .
H5 H19B 2.6706 no .
H5 H27 2.5724 no .
H5 H28 3.5075 no .
H5 H30 2.4505 no .
H6 H7B 2.8346 no .
H6 H9 2.2547 no .
H6 H14A 2.8552 no .
H6 H14B 2.2578 no .
H6 H23A 2.5637 no .
H6 H23B 3.5963 no .
H7A H8 2.3577 no .
H7A H14A 2.2811 no .
H7A H14B 2.6077 no .
H7A H28 2.9764 no .
H7B H14A 2.8609 no .
H7B H14B 2.2827 no .
H7B H30 3.3856 no .
H8 H13 2.7862 no .
H8 H14A 2.6984 no .
H8 H25 2.3295 no .
H8 H28 3.5845 no .
H9 H11 2.2438 no .
H9 H14A 3.0828 no .
H9 H14B 3.0015 no .
H9 H23A 2.2423 no .
H9 H23B 2.4194 no .
H10 H16 2.3359 no .
H10 H29 2.3280 no .
H11 H22 2.3254 no .
H11 H23B 3.4236 no .
H12 H26 2.3396 no .
H12 H27 2.3251 no .
H13 H14A 3.1012 no .
H13 H21 2.3266 no .
H13 H23B 3.4497 no .
H16 H30 2.3245 no .
H17A H19A 2.3601 no .
H17A H19B 2.3618 no .
H17A H19C 2.8546 no .
H17A H27 3.3674 no .
H17B H19A 2.3601 no .
H17B H19B 2.8548 no .
H17B H19C 2.3617 no .
H19B H27 3.2873 no .
H19B H30 2.8704 no .
H19C H30 3.4592 no .
H20 H21 2.3355 no .
H20 H22 2.3315 no .
H21 H25 3.3984 no .
H25 H26 2.3274 no .
H27 H28 3.1137 no .
H28 H29 2.3366 no .
O1 H7A 3.2683 no 3_645
O1 H8 3.1010 no 3_645
O1 H14A 3.3630 no 3_645
O1 H25 3.4381 no 3_645
O1 H26 3.1845 no 3_745
O2 H7A 3.4129 no 3_645
O2 H12 2.9349 no 3_745
O2 H22 2.4513 no 2_555
O2 H26 2.6413 no 3_745
O2 H28 2.4918 no 3_645
O2 H29 3.4573 no 3_645
O3 H6 2.6342 no 1_655
O3 H7B 2.5375 no 1_655
O3 H14B 2.6907 no 1_655
O3 H26 2.6007 no 3_745
C3 H10 2.8839 no 2_556
C4 H26 2.8732 no 3_745
C6 H26 3.3884 no 3_645
C7 H17B 3.4666 no 3_655
C10 H10 3.1453 no 2_556
C10 H12 3.3286 no 1_455
C10 H19B 3.3442 no 2_456
C10 H27 3.4165 no 1_455
C10 H27 3.2244 no 2_456
C11 H9 3.3277 no 2_555
C11 H11 3.5174 no 2_555
C11 H19C 3.1482 no 3_655
C11 H23B 3.3445 no 2_455
C12 H7A 3.1864 no 1_655
C12 H7B 3.1009 no 1_655
C12 H20 3.4803 no 4_665
C12 H22 3.4171 no 4_665
C12 H23A 3.0136 no 3_655
C12 H29 3.5642 no 1_655
C13 H11 3.2087 no 2_555
C13 H19C 3.1544 no 3_655
C14 H17B 3.0535 no 3_655
C14 H19C 3.2379 no 3_655
C15 H25 3.2426 no 3_645
C16 H10 3.0789 no 2_556
C16 H17A 3.2734 no 1_455
C16 H19A 3.3693 no 1_455
C16 H20 3.3276 no 3_645
C17 H7A 3.5691 no 3_645
C17 H14A 3.0282 no 3_645
C17 H25 3.3264 no 3_745
C17 H26 3.2616 no 3_745
C18 H11 3.2517 no 2_555
C18 H19C 3.1755 no 3_655
C19 H14A 2.9428 no 3_645
C19 H16 3.3513 no 1_655
C19 H29 2.9672 no 2_556
C20 H9 3.0324 no 2_555
C20 H16 3.4391 no 3_655
C20 H19C 3.1065 no 3_655
C20 H23A 3.1456 no 2_555
C20 H23B 3.3469 no 2_555
C20 H29 3.4788 no 4_564
C21 H11 3.4774 no 2_555
C21 H19C 3.1166 no 3_655
C22 H9 2.8552 no 2_555
C22 H12 3.4794 no 4_664
C22 H19C 3.1261 no 3_655
C22 H23A 3.5376 no 2_555
C22 H29 3.2257 no 4_564
C23 H11 3.4248 no 2_555
C23 H20 3.3035 no 2_455
C23 H28 3.4425 no 3_645
C25 H6 3.1485 no 3_655
C25 H17B 3.0065 no 3_755
C25 H23A 3.3226 no 3_655
C26 H6 2.8229 no 3_655
C26 H7A 3.1357 no 1_655
C26 H7B 3.4730 no 1_655
C26 H17B 3.0749 no 3_755
C26 H23A 2.9558 no 3_655
C27 H7B 3.2700 no 1_655
C27 H23A 3.4372 no 3_655
C28 H10 2.9423 no 2_556
C28 H12 2.8920 no 1_455
C29 H10 3.0680 no 2_556
C29 H12 2.6598 no 1_455
C29 H16 3.5268 no 2_556
C29 H19A 3.3534 no 2_456
C29 H19B 3.1390 no 2_456
C29 H22 3.5816 no 4_565
C30 H10 2.9504 no 2_556
C30 H17A 3.2324 no 1_455
C31 H22 3.2944 no 2_555
C31 H26 3.5673 no 3_745
C31 H28 3.1492 no 3_645
C32 H25 3.3508 no 3_645
H6 O3 2.6342 no 1_455
H6 C25 3.1485 no 3_645
H6 C26 2.8229 no 3_645
H6 H25 3.0008 no 3_645
H6 H26 2.4060 no 3_645
H7A O1 3.2683 no 3_655
H7A O2 3.4129 no 3_655
H7A C12 3.1864 no 1_455
H7A C17 3.5691 no 3_655
H7A C26 3.1357 no 1_455
H7A H12 3.1859 no 1_455
H7A H17B 2.9788 no 3_655
H7A H26 3.0951 no 1_455
H7B O3 2.5375 no 1_455
H7B C12 3.1009 no 1_455
H7B C26 3.4730 no 1_455
H7B C27 3.2700 no 1_455
H7B H12 3.2758 no 1_455
H7B H17A 3.0975 no 1_455
H7B H27 3.5411 no 1_455
H8 O1 3.1010 no 3_655
H8 H19C 3.3999 no 3_655
H9 C11 3.3277 no 2_455
H9 C20 3.0324 no 2_455
H9 C22 2.8552 no 2_455
H9 H20 3.2842 no 2_455
H9 H22 2.9936 no 2_455
H10 C3 2.8839 no 2_456
H10 C10 3.1453 no 2_456
H10 C16 3.0789 no 2_456
H10 C28 2.9423 no 2_456
H10 C29 3.0680 no 2_456
H10 C30 2.9504 no 2_456
H10 H19B 2.9384 no 2_456
H10 H27 3.4970 no 1_455
H10 H27 2.8251 no 2_456
H10 H28 3.4522 no 2_456
H10 H30 3.4634 no 2_456
H11 C11 3.5174 no 2_455
H11 C13 3.2087 no 2_455
H11 C18 3.2517 no 2_455
H11 C21 3.4774 no 2_455
H11 C23 3.4248 no 2_455
H11 H13 3.5274 no 2_455
H11 H23B 2.6486 no 2_455
H12 O2 2.9349 no 3_755
H12 C10 3.3286 no 1_655
H12 C22 3.4794 no 4_665
H12 C28 2.8920 no 1_655
H12 C29 2.6598 no 1_655
H12 H7A 3.1859 no 1_655
H12 H7B 3.2758 no 1_655
H12 H20 3.0657 no 4_665
H12 H22 2.7591 no 4_665
H12 H23A 3.3128 no 3_655
H12 H28 3.0169 no 1_655
H12 H29 2.6377 no 1_655
H13 H11 3.5274 no 2_555
H13 H14B 3.1842 no 1_655
H14A O1 3.3630 no 3_655
H14A C17 3.0282 no 3_655
H14A C19 2.9428 no 3_655
H14A H17B 2.5361 no 3_655
H14A H19A 3.2439 no 3_655
H14A H19C 2.2682 no 3_655
H14B O3 2.6907 no 1_455
H14B H13 3.1842 no 1_455
H14B H17B 2.9379 no 3_655
H14B H19C 3.5365 no 3_655
H14B H21 3.2225 no 1_455
H16 C19 3.3513 no 1_455
H16 C20 3.4391 no 3_645
H16 C29 3.5268 no 2_456
H16 H17A 3.1270 no 1_455
H16 H19A 2.6244 no 1_455
H16 H19B 3.4997 no 1_455
H16 H20 2.6977 no 3_645
H16 H21 3.2672 no 3_645
H16 H27 3.5638 no 2_456
H16 H29 3.4749 no 2_456
H17A C16 3.2734 no 1_655
H17A C30 3.2324 no 1_655
H17A H7B 3.0975 no 1_655
H17A H16 3.1270 no 1_655
H17A H25 3.1020 no 3_745
H17A H26 3.3390 no 3_745
H17A H30 3.0483 no 1_655
H17B C7 3.4666 no 3_645
H17B C14 3.0535 no 3_645
H17B C25 3.0065 no 3_745
H17B C26 3.0749 no 3_745
H17B H7A 2.9788 no 3_645
H17B H14A 2.5361 no 3_645
H17B H14B 2.9379 no 3_645
H17B H21 3.1717 no 3_745
H17B H25 2.6660 no 3_745
H17B H26 2.7921 no 3_745
H19A C16 3.3693 no 1_655
H19A C29 3.3534 no 2_556
H19A H14A 3.2439 no 3_645
H19A H16 2.6244 no 1_655
H19A H21 3.0392 no 3_745
H19A H29 2.6499 no 2_556
H19B C10 3.3442 no 2_556
H19B C29 3.1390 no 2_556
H19B H10 2.9384 no 2_556
H19B H16 3.4997 no 1_655
H19B H29 2.5151 no 2_556
H19C C11 3.1482 no 3_645
H19C C13 3.1544 no 3_645
H19C C14 3.2379 no 3_645
H19C C18 3.1755 no 3_645
H19C C20 3.1065 no 3_645
H19C C21 3.1166 no 3_645
H19C C22 3.1261 no 3_645
H19C H8 3.3999 no 3_645
H19C H14A 2.2682 no 3_645
H19C H14B 3.5365 no 3_645
H19C H29 3.3215 no 2_556
H20 C12 3.4803 no 4_664
H20 C16 3.3276 no 3_655
H20 C23 3.3035 no 2_555
H20 H9 3.2842 no 2_555
H20 H12 3.0657 no 4_664
H20 H16 2.6977 no 3_655
H20 H23A 2.7055 no 2_555
H20 H23B 3.0841 no 2_555
H20 H29 3.2874 no 4_564
H20 H30 3.5077 no 3_655
H21 H14B 3.2225 no 1_655
H21 H16 3.2672 no 3_655
H21 H17B 3.1717 no 3_755
H21 H19A 3.0392 no 3_755
H21 H30 3.2617 no 3_655
H22 O2 2.4513 no 2_455
H22 C12 3.4171 no 4_664
H22 C29 3.5816 no 4_564
H22 C31 3.2944 no 2_455
H22 H9 2.9936 no 2_555
H22 H12 2.7591 no 4_664
H22 H23A 3.4194 no 2_555
H22 H23B 3.1814 no 2_455
H22 H26 3.3929 no 4_664
H22 H29 2.8229 no 4_564
H23A C12 3.0136 no 3_645
H23A C20 3.1456 no 2_455
H23A C22 3.5376 no 2_455
H23A C25 3.3226 no 3_645
H23A C26 2.9558 no 3_645
H23A C27 3.4372 no 3_645
H23A H12 3.3128 no 3_645
H23A H20 2.7055 no 2_455
H23A H22 3.4194 no 2_455
H23A H26 3.2304 no 3_645
H23A H28 3.0903 no 3_645
H23B C11 3.3445 no 2_555
H23B C20 3.3469 no 2_455
H23B H11 2.6486 no 2_555
H23B H20 3.0841 no 2_455
H23B H22 3.1814 no 2_555
H23B H28 3.4346 no 3_645
H25 O1 3.4381 no 3_655
H25 C15 3.2426 no 3_655
H25 C17 3.3264 no 3_755
H25 C32 3.3508 no 3_655
H25 H6 3.0008 no 3_655
H25 H17A 3.1020 no 3_755
H25 H17B 2.6660 no 3_755
H25 H30 2.8777 no 3_655
H26 O1 3.1845 no 3_755
H26 O2 2.6413 no 3_755
H26 O3 2.6007 no 3_755
H26 C4 2.8732 no 3_755
H26 C6 3.3884 no 3_655
H26 C17 3.2616 no 3_755
H26 C31 3.5673 no 3_755
H26 H6 2.4060 no 3_655
H26 H7A 3.0951 no 1_655
H26 H17A 3.3390 no 3_755
H26 H17B 2.7921 no 3_755
H26 H22 3.3929 no 4_665
H26 H23A 3.2304 no 3_655
H27 C10 3.4165 no 1_655
H27 C10 3.2244 no 2_556
H27 H7B 3.5411 no 1_655
H27 H10 3.4970 no 1_655
H27 H10 2.8251 no 2_556
H27 H16 3.5638 no 2_556
H28 O2 2.4918 no 3_655
H28 C23 3.4425 no 3_655
H28 C31 3.1492 no 3_655
H28 H10 3.4522 no 2_556
H28 H12 3.0169 no 1_455
H28 H23A 3.0903 no 3_655
H28 H23B 3.4346 no 3_655
H29 O2 3.4573 no 3_655
H29 C12 3.5642 no 1_455
H29 C19 2.9672 no 2_456
H29 C20 3.4788 no 4_565
H29 C22 3.2257 no 4_565
H29 H12 2.6377 no 1_455
H29 H16 3.4749 no 2_556
H29 H19A 2.6499 no 2_456
H29 H19B 2.5151 no 2_456
H29 H19C 3.3215 no 2_456
H29 H20 3.2874 no 4_565
H29 H22 2.8229 no 4_565
H30 H10 3.4634 no 2_556
H30 H17A 3.0483 no 1_455
H30 H20 3.5077 no 3_645
H30 H21 3.2617 no 3_645
H30 H25 2.8777 no 3_645

loop_
_geom_torsion_atom_site_label_1
_geom_torsion_atom_site_label_2
_geom_torsion_atom_site_label_3
_geom_torsion_atom_site_label_4
_geom_torsion
_geom_torsion_publ_flag
C4 O1 C17 C19 144.90(17) no
C17 O1 C4 O3 2.9(3) no
C17 O1 C4 C32 -178.05(16) no
C5 N24 C7 C14 160.33(16) no
C7 N24 C5 C2 -85.4(2) no
C7 N24 C5 C3 44.0(2) no
C5 N24 C15 C6 -179.70(17) no
C5 N24 C15 C32 0.9(4) no
C15 N24 C5 C2 91.2(2) no
C15 N24 C5 C3 -139.4(2) no
C7 N24 C15 C6 -2.9(2) no
C7 N24 C15 C32 177.66(19) no
C15 N24 C7 C14 -16.7(2) no
C5 C2 C8 C25 -177.91(18) no
C8 C2 C5 N24 9.8(3) no
C8 C2 C5 C3 -117.2(2) no
C5 C2 C27 C12 177.76(18) no
C27 C2 C5 N24 -168.23(19) no
C27 C2 C5 C3 64.7(3) no
C8 C2 C27 C12 -0.4(3) no
C27 C2 C8 C25 0.2(3) no
C5 C3 C28 C29 178.62(18) no
C28 C3 C5 N24 -104.7(2) no
C28 C3 C5 C2 23.4(3) no
C5 C3 C30 C16 -178.65(19) no
C30 C3 C5 N24 73.6(3) no
C30 C3 C5 C2 -158.22(19) no
C28 C3 C30 C16 -0.2(3) no
C30 C3 C28 C29 0.3(3) no
O1 C4 C32 C15 84.3(3) no
O1 C4 C32 C31 -101.8(2) no
O3 C4 C32 C15 -96.7(3) no
O3 C4 C32 C31 77.2(3) no
C9 C6 C14 C7 -156.55(18) no
C14 C6 C9 C18 44.9(3) no
C14 C6 C9 C23 172.14(18) no
C9 C6 C15 N24 150.39(18) no
C9 C6 C15 C32 -30.1(3) no
C15 C6 C9 C18 -76.1(2) no
C15 C6 C9 C23 51.2(2) no
C14 C6 C15 N24 21.2(2) no
C14 C6 C15 C32 -159.30(18) no
C15 C6 C14 C7 -30.5(2) no
N24 C7 C14 C6 28.5(2) no
C2 C8 C25 C26 0.4(3) no
C6 C9 C18 C11 -126.5(2) no
C6 C9 C18 C13 54.7(3) no
C6 C9 C23 C31 -50.2(2) no
C18 C9 C23 C31 78.6(2) no
C23 C9 C18 C11 109.2(2) no
C23 C9 C18 C13 -69.6(3) no
C16 C10 C29 C28 0.5(4) no
C29 C10 C16 C30 -0.5(4) no
C18 C11 C22 C20 -0.3(4) no
C22 C11 C18 C9 -179.5(2) no
C22 C11 C18 C13 -0.6(3) no
C26 C12 C27 C2 0.1(4) no
C27 C12 C26 C25 0.5(4) no
C18 C13 C21 C20 -0.8(4) no
C21 C13 C18 C9 179.9(2) no
C21 C13 C18 C11 1.2(3) no
N24 C15 C32 C4 -3.9(4) no
N24 C15 C32 C31 -177.38(19) no
C6 C15 C32 C4 176.77(18) no
C6 C15 C32 C31 3.3(3) no
C10 C16 C30 C3 0.4(4) no
C21 C20 C22 C11 0.7(4) no
C22 C20 C21 C13 -0.1(4) no
C9 C23 C31 O2 -155.66(19) no
C9 C23 C31 C32 26.7(3) no
C8 C25 C26 C12 -0.7(3) no
C3 C28 C29 C10 -0.4(3) no
O2 C31 C32 C4 6.8(3) no
O2 C31 C32 C15 -178.84(19) no
C23 C31 C32 C4 -175.64(17) no
C23 C31 C32 C15 -1.3(3) no
